data_4080201
loop_
_publ_author_name
'Kratsch, Jochen'
'Kuzdrowska, Magdalena'
'Schmid, Matthias'
'Kazeminejad, Neda'
'Kaub, Christoph'
'O\~na-Burgos, Pascual'
'Guillaume, Sophie M.'
'Roesky, Peter W.'

_publ_section_title
;
 Chiral Rare Earth Borohydride Complexes Supported by Amidinate Ligands:
 Synthesis, Structure, and Catalytic Activity in the Ring-Opening
 Polymerization ofrac-Lactide
;
_journal_issue 5
_journal_name_full Organometallics
_journal_page_first 1230
_journal_paper_doi 10.1021/om301011v
_journal_volume 32
_journal_year 2013
_chemical_absolute_configuration rmad
_chemical_formula_moiety 'C31 H47 B2 N2 O2 Sm'
_chemical_formula_sum 'C31 H47 B2 N2 O2 Sm'
_chemical_formula_weight 651.68
_chemical_name_systematic
; 
 ? 
;
_space_group_IT_number 5
_symmetry_cell_setting monoclinic
_symmetry_Int_Tables_number 5
_symmetry_space_group_name_Hall 'C 2y'
_symmetry_space_group_name_H-M 'C 1 2 1'
_atom_sites_solution_hydrogens geom
_atom_sites_solution_primary direct
_atom_sites_solution_secondary difmap
_audit_creation_method SHELXL-97
_cell_angle_alpha 90.00
_cell_angle_beta 117.34(3)
_cell_angle_gamma 90.00
_cell_formula_units_Z 2
_cell_length_a 13.223(3)
_cell_length_b 12.678(3)
_cell_length_c 10.773(2)
_cell_measurement_reflns_used 24237
_cell_measurement_temperature 173(2)
_cell_measurement_theta_max 26.45
_cell_measurement_theta_min 2.13
_cell_volume 1604.3(7)
_computing_cell_refinement 'STOE X-AREA'
_computing_data_collection 'STOE X-AREA'
_computing_data_reduction 'STOE X-RED'
_computing_molecular_graphics 'Diamond 3.2g'
_computing_publication_material 'OLEX2, Microsoft Word'
_computing_structure_refinement 'SHELXL-97 (Sheldrick, 1997)'
_computing_structure_solution 'SHELXS-97 (Sheldrick, 1990)'
_diffrn_ambient_temperature 173(2)
_diffrn_detector_area_resol_mean 5.81
_diffrn_measured_fraction_theta_full 0.991
_diffrn_measured_fraction_theta_max 0.991
_diffrn_measurement_device_type 'STOE STADIVARI'
_diffrn_measurement_method 'rotation method'
_diffrn_radiation_monochromator graphite
_diffrn_radiation_source 'fine-focus sealed tube'
_diffrn_radiation_type MoK\a
_diffrn_radiation_wavelength 0.71073
_diffrn_reflns_av_R_equivalents 0.0570
_diffrn_reflns_av_sigmaI/netI 0.0294
_diffrn_reflns_limit_h_max 16
_diffrn_reflns_limit_h_min -16
_diffrn_reflns_limit_k_max 15
_diffrn_reflns_limit_k_min -15
_diffrn_reflns_limit_l_max 13
_diffrn_reflns_limit_l_min -13
_diffrn_reflns_number 13545
_diffrn_reflns_theta_full 26.35
_diffrn_reflns_theta_max 26.35
_diffrn_reflns_theta_min 2.13
_exptl_absorpt_coefficient_mu 1.858
_exptl_absorpt_correction_T_max 0.8169
_exptl_absorpt_correction_T_min 0.5193
_exptl_absorpt_correction_type integration
_exptl_absorpt_process_details 'STOE X-RED & X-SHAPE'
_exptl_crystal_colour yellow
_exptl_crystal_density_diffrn 1.349
_exptl_crystal_density_method 'not measured'
_exptl_crystal_description prism
_exptl_crystal_F_000 670
_exptl_crystal_size_max 0.342
_exptl_crystal_size_mid 0.231
_exptl_crystal_size_min 0.110
_refine_diff_density_max 0.894
_refine_diff_density_min -0.876
_refine_diff_density_rms 0.074
_refine_ls_abs_structure_details 'Flack H D (1983), Acta Cryst. A39, 876-881'
_refine_ls_abs_structure_Flack -0.040(13)
_refine_ls_extinction_method none
_refine_ls_goodness_of_fit_ref 1.075
_refine_ls_hydrogen_treatment mixed
_refine_ls_matrix_type full
_refine_ls_number_parameters 191
_refine_ls_number_reflns 3250
_refine_ls_number_restraints 1
_refine_ls_restrained_S_all 1.075
_refine_ls_R_factor_all 0.0223
_refine_ls_R_factor_gt 0.0223
_refine_ls_shift/su_max 0.001
_refine_ls_shift/su_mean 0.000
_refine_ls_structure_factor_coef Fsqd
_refine_ls_weighting_details 'calc w=1/[\s^2^(Fo^2^)+(0.0279P)^2^+1.6890P] where P=(Fo^2^+2Fc^2^)/3'
_refine_ls_weighting_scheme calc
_refine_ls_wR_factor_gt 0.0523
_refine_ls_wR_factor_ref 0.0523
_reflns_number_gt 3250
_reflns_number_total 3250
_reflns_threshold_expression >2sigma(I)
_cod_data_source_file om301011v_si_002.cif
_cod_data_source_block 4
_cod_original_cell_volume 1604.2(6)
_cod_original_sg_symbol_H-M 'C 2'
_cod_database_code 4080201

loop_
_symmetry_equiv_pos_as_xyz
'x, y, z'
'-x, y, -z'
'x+1/2, y+1/2, z'
'-x+1/2, y+1/2, -z'

loop_
_atom_site_label
_atom_site_type_symbol
_atom_site_fract_x
_atom_site_fract_y
_atom_site_fract_z
_atom_site_U_iso_or_equiv
_atom_site_adp_type
_atom_site_occupancy
_atom_site_symmetry_multiplicity
_atom_site_calc_flag
_atom_site_refinement_flags
C1 C 0.0000 0.6104(3) 0.5000 0.0210(8) Uani 1 2 d S
C2 C 0.0000 0.7288(4) 0.5000 0.0246(9) Uani 1 2 d S
C3 C 0.1020(3) 0.7841(3) 0.5596(3) 0.0307(7) Uani 1 1 d .
H3 H 0.1722 0.7469 0.6000 0.037 Uiso 1 1 calc R
C4 C 0.1017(3) 0.8945(8) 0.5603(4) 0.0403(12) Uani 1 1 d .
H4 H 0.1715 0.9323 0.6023 0.048 Uiso 1 1 calc R
C5 C 0.0000 0.9480(4) 0.5000 0.0500(16) Uani 1 2 d S
H5 H 0.0000 1.0229 0.5000 0.060 Uiso 1 2 calc SR
C6 C 0.0150(3) 0.6061(3) 0.2828(3) 0.0239(6) Uani 1 1 d .
H6 H 0.0238 0.6837 0.3015 0.029 Uiso 1 1 calc R
C7 C 0.1183(3) 0.5674(3) 0.2681(4) 0.0333(8) Uani 1 1 d .
H7A H 0.1880 0.5855 0.3526 0.050 Uiso 1 1 calc R
H7B H 0.1194 0.6011 0.1869 0.050 Uiso 1 1 calc R
H7C H 0.1138 0.4907 0.2554 0.050 Uiso 1 1 calc R
C8 C -0.0951(3) 0.5880(3) 0.1502(3) 0.0291(7) Uani 1 1 d .
C9 C -0.1733(6) 0.6713(5) 0.0941(7) 0.0428(13) Uani 1 1 d .
H9 H -0.1558 0.7384 0.1383 0.051 Uiso 1 1 calc R
C10 C -0.2745(4) 0.6565(6) -0.0236(5) 0.0575(13) Uani 1 1 d .
H10 H -0.3269 0.7133 -0.0593 0.069 Uiso 1 1 calc R
C11 C -0.3016(5) 0.5603(7) -0.0913(6) 0.062(2) Uani 1 1 d .
H11 H -0.3716 0.5508 -0.1735 0.075 Uiso 1 1 calc R
C12 C -0.2246(4) 0.4780(4) -0.0372(4) 0.0568(13) Uani 1 1 d .
H12 H -0.2424 0.4115 -0.0827 0.068 Uiso 1 1 calc R
C13 C -0.1222(4) 0.4914(3) 0.0824(4) 0.0414(9) Uani 1 1 d .
H13 H -0.0704 0.4341 0.1181 0.050 Uiso 1 1 calc R
C14 C 0.2705(4) 0.5013(4) 0.6910(5) 0.0359(10) Uani 1 1 d .
H14A H 0.2422 0.5544 0.7351 0.043 Uiso 1 1 calc R
H14B H 0.2684 0.5323 0.6055 0.043 Uiso 1 1 calc R
C15 C 0.3887(4) 0.4677(5) 0.7902(5) 0.0595(13) Uani 1 1 d .
H15A H 0.4213 0.5149 0.8726 0.071 Uiso 1 1 calc R
H15B H 0.4383 0.4694 0.7440 0.071 Uiso 1 1 calc R
C16 C 0.3787(4) 0.3574(4) 0.8335(5) 0.0632(18) Uani 1 1 d .
H16A H 0.4468 0.3152 0.8504 0.076 Uiso 1 1 calc R
H16B H 0.3689 0.3573 0.9192 0.076 Uiso 1 1 calc R
C17 C 0.2757(5) 0.3158(4) 0.7124(6) 0.0421(12) Uani 1 1 d .
H17A H 0.2953 0.2860 0.6412 0.051 Uiso 1 1 calc R
H17B H 0.2389 0.2603 0.7423 0.051 Uiso 1 1 calc R
B B 0.0581(4) 0.2587(4) 0.3499(5) 0.0428(11) Uani 1 1 d .
N N 0.0106(2) 0.5544(2) 0.4021(3) 0.0224(5) Uani 1 1 d .
O O 0.20172(19) 0.40615(19) 0.6576(2) 0.0318(8) Uani 1 1 d .
Sm Sm 0.0000 0.3853 0.5000 0.02309(6) Uani 1 2 d S
H31 H 0.098(5) 0.344(5) 0.370(6) 0.09(2) Uiso 1 1 d .
H32 H 0.064(5) 0.223(4) 0.450(6) 0.054(16) Uiso 1 1 d .
H33 H -0.027(5) 0.273(4) 0.308(5) 0.055(14) Uiso 1 1 d .
H34 H 0.076(5) 0.198(4) 0.287(5) 0.050(16) Uiso 1 1 d .

loop_
_atom_site_aniso_label
_atom_site_aniso_U_11
_atom_site_aniso_U_22
_atom_site_aniso_U_33
_atom_site_aniso_U_23
_atom_site_aniso_U_13
_atom_site_aniso_U_12
C1 0.0142(17) 0.024(2) 0.0204(18) 0.000 0.0040(15) 0.000
C2 0.030(2) 0.025(2) 0.0200(19) 0.000 0.0118(17) 0.000
C3 0.0322(18) 0.0296(18) 0.0284(16) -0.0035(13) 0.0123(14) -0.0059(14)
C4 0.0552(18) 0.027(3) 0.0412(14) -0.007(3) 0.0247(14) -0.013(3)
C5 0.095(5) 0.017(3) 0.049(3) 0.000 0.043(4) 0.000
C6 0.0272(15) 0.0214(15) 0.0252(14) 0.0015(11) 0.0137(13) -0.0003(12)
C7 0.0319(18) 0.036(2) 0.0367(18) -0.0027(15) 0.0197(15) -0.0004(15)
C8 0.0309(16) 0.0365(18) 0.0225(14) 0.0044(13) 0.0145(13) -0.0028(14)
C9 0.046(3) 0.050(3) 0.035(2) 0.008(2) 0.020(2) 0.008(2)
C10 0.043(3) 0.086(5) 0.044(3) 0.023(3) 0.020(3) 0.019(3)
C11 0.037(3) 0.108(6) 0.031(2) 0.011(4) 0.006(2) -0.022(4)
C12 0.065(3) 0.069(3) 0.0325(19) -0.007(2) 0.019(2) -0.039(3)
C13 0.051(2) 0.044(2) 0.0276(16) -0.0004(15) 0.0161(16) -0.0151(18)
C14 0.0262(18) 0.037(3) 0.040(2) -0.008(2) 0.0110(16) -0.010(2)
C15 0.030(2) 0.080(4) 0.049(3) 0.012(3) 0.0018(19) -0.011(2)
C16 0.041(2) 0.068(5) 0.049(2) -0.004(2) -0.0066(17) 0.013(2)
C17 0.034(2) 0.039(3) 0.046(3) 0.007(2) 0.012(2) 0.015(2)
B 0.041(2) 0.035(2) 0.045(2) -0.0105(19) 0.014(2) 0.0056(19)
N 0.0238(13) 0.0202(13) 0.0210(11) 0.0005(10) 0.0083(11) 0.0015(11)
O 0.0252(10) 0.024(3) 0.0359(10) -0.0002(10) 0.0050(8) 0.0023(10)
Sm 0.02208(9) 0.01703(9) 0.02255(9) 0.000 0.00373(6) 0.000

loop_
_atom_type_symbol
_atom_type_description
_atom_type_scat_dispersion_real
_atom_type_scat_dispersion_imag
_atom_type_scat_source
C C 0.0033 0.0016 'International Tables Vol C Tables 4.2.6.8 and 6.1.1.4'
H H 0.0000 0.0000 'International Tables Vol C Tables 4.2.6.8 and 6.1.1.4'
B B 0.0013 0.0007 'International Tables Vol C Tables 4.2.6.8 and 6.1.1.4'
N N 0.0061 0.0033 'International Tables Vol C Tables 4.2.6.8 and 6.1.1.4'
O O 0.0106 0.0060 'International Tables Vol C Tables 4.2.6.8 and 6.1.1.4'
Sm Sm -0.1638 3.4418 'International Tables Vol C Tables 4.2.6.8 and 6.1.1.4'

loop_
_geom_angle_atom_site_label_1
_geom_angle_atom_site_label_2
_geom_angle_atom_site_label_3
_geom_angle
_geom_angle_site_symmetry_1
_geom_angle_site_symmetry_3
N C1 N 115.5(4) . 2_556
N C1 C2 122.3(2) . .
N C1 C2 122.3(2) 2_556 .
N C1 Sm 57.7(2) . .
N C1 Sm 57.7(2) 2_556 .
C2 C1 Sm 180.000(1) . .
C3 C2 C3 119.4(5) 2_556 .
C3 C2 C1 120.3(2) 2_556 .
C3 C2 C1 120.3(2) . .
C2 C3 C4 120.1(4) . .
C5 C4 C3 119.7(5) . .
C4 C5 C4 120.9(9) . 2_556
N C6 C8 110.5(3) . .
N C6 C7 110.1(3) . .
C8 C6 C7 111.8(3) . .
C13 C8 C9 118.5(4) . .
C13 C8 C6 122.2(3) . .
C9 C8 C6 119.3(4) . .
C10 C9 C8 120.5(6) . .
C9 C10 C11 121.1(5) . .
C10 C11 C12 118.7(5) . .
C11 C12 C13 121.0(5) . .
C12 C13 C8 120.2(4) . .
O C14 C15 105.6(4) . .
C14 C15 C16 106.1(4) . .
C17 C16 C15 103.5(4) . .
O C17 C16 104.7(4) . .
C1 N C6 121.1(3) . .
C1 N Sm 94.5(2) . .
C6 N Sm 144.2(2) . .
C17 O C14 109.2(3) . .
C17 O Sm 121.3(3) . .
C14 O Sm 128.6(2) . .
N Sm N 55.45(12) . 2_556
N Sm O 82.20(9) . 2_556
N Sm O 86.76(9) 2_556 2_556
N Sm O 86.76(9) . .
N Sm O 82.20(9) 2_556 .
O Sm O 167.53(12) 2_556 .
N Sm B 154.11(14) . 2_556
N Sm B 100.41(14) 2_556 2_556
O Sm B 87.63(12) 2_556 2_556
O Sm B 100.01(12) . 2_556
N Sm B 100.41(14) . .
N Sm B 154.11(14) 2_556 .
O Sm B 100.01(12) 2_556 .
O Sm B 87.64(12) . .
B Sm B 104.8(2) 2_556 .
N Sm C1 27.72(6) . .
N Sm C1 27.72(6) 2_556 .
O Sm C1 83.77(6) 2_556 .
O Sm C1 83.77(6) . .
B Sm C1 127.61(12) 2_556 .
B Sm C1 127.61(12) . .

loop_
_geom_bond_atom_site_label_1
_geom_bond_atom_site_label_2
_geom_bond_distance
_geom_bond_site_symmetry_2
C1 N 1.332(4) .
C1 N 1.332(4) 2_556
C1 C2 1.501(6) .
C1 Sm 2.854(4) .
C2 C3 1.388(4) 2_556
C2 C3 1.388(4) .
C3 C4 1.400(11) .
C4 C5 1.373(7) .
C5 C4 1.373(7) 2_556
C6 N 1.467(4) .
C6 C8 1.518(4) .
C6 C7 1.526(5) .
C8 C13 1.386(5) .
C8 C9 1.405(7) .
C9 C10 1.369(9) .
C10 C11 1.381(10) .
C11 C12 1.385(10) .
C12 C13 1.386(6) .
C14 O 1.453(5) .
C14 C15 1.494(6) .
C15 C16 1.498(8) .
C16 C17 1.484(7) .
C17 O 1.444(5) .
B Sm 2.631(5) .
N Sm 2.421(3) .
O Sm 2.430(2) .
Sm N 2.421(3) 2_556
Sm O 2.430(2) 2_556
Sm B 2.631(5) 2_556
